data_4306925
loop_
_publ_author_name
'K. K. Sarker'
'B. G. Chand'
'K. Suwa'
'J. Cheng'
'T.-H. Lu'
'J. Otsuki'
'C. Sinha'

_publ_section_title
;
Structural Studies and Photochromism of Mercury(II)-Iodo Complexes of
(Arylazo)imidazoles
;
_journal_name_full 'Inorganic Chemistry'
_journal_page_first 670
_journal_page_last 680
_journal_paper_doi 10.1021/ic061221u
_journal_volume 46
_journal_year 2007
_chemical_formula_moiety 'C17 H16 Hg I2 N4'
_chemical_formula_sum 'C17 H16 Hg I2 N4'
_chemical_formula_weight 730.73
_chemical_name_systematic
; 
 ? 
;
_space_group_IT_number 14
_space_group_name_Hall '-P 2yn'
_symmetry_cell_setting monoclinic
_symmetry_space_group_name_Hall '-P 2yn'
_symmetry_space_group_name_H-M 'P 1 21/n 1'
_atom_sites_solution_hydrogens geom
_atom_sites_solution_primary direct
_atom_sites_solution_secondary difmap
_audit_creation_method SHELXL-97
_cell_angle_alpha 90.00
_cell_angle_beta 109.002(2)
_cell_angle_gamma 90.00
_cell_formula_units_Z 4
_cell_length_a 11.6496(13)
_cell_length_b 14.3615(16)
_cell_length_c 12.8105(14)
_cell_measurement_temperature 294(2)
_cell_volume 2026.5(4)
_computing_cell_refinement 'Bruker SMART'
_computing_data_collection 'Bruker SMART'
_computing_data_reduction 'Bruker SAINT'
_computing_molecular_graphics 'Bruker SHELXTL'
_computing_publication_material 'Bruker SHELXTL'
_computing_structure_refinement 'Bruker SHELXTL'
_computing_structure_solution 'Bruker SHELXTL'
_diffrn_ambient_temperature 294(2)
_diffrn_measured_fraction_theta_full 1.000
_diffrn_measured_fraction_theta_max 0.973
_diffrn_measurement_device_type 'CCD area detector'
_diffrn_measurement_method 'phi and omega scans'
_diffrn_radiation_monochromator graphite
_diffrn_radiation_source 'fine-focus sealed tube'
_diffrn_radiation_type MoK\a
_diffrn_radiation_wavelength 0.71073
_diffrn_reflns_av_R_equivalents 0.1066
_diffrn_reflns_av_sigmaI/netI 0.2488
_diffrn_reflns_limit_h_max 15
_diffrn_reflns_limit_h_min -13
_diffrn_reflns_limit_k_max 17
_diffrn_reflns_limit_k_min -19
_diffrn_reflns_limit_l_max 17
_diffrn_reflns_limit_l_min -17
_diffrn_reflns_number 13566
_diffrn_reflns_theta_full 25.00
_diffrn_reflns_theta_max 28.34
_diffrn_reflns_theta_min 2.05
_exptl_absorpt_coefficient_mu 10.648
_exptl_absorpt_correction_T_max 0.587
_exptl_absorpt_correction_T_min 0.533
_exptl_absorpt_correction_type empirical
_exptl_absorpt_process_details 'North, A. C. T., Philips, D. C. & Mathews, F. S. (1968).'
_exptl_crystal_colour orange-red
_exptl_crystal_density_diffrn 2.395
_exptl_crystal_density_method 'not measured'
_exptl_crystal_description irregular
_exptl_crystal_F_000 1328
_exptl_crystal_size_max 0.2
_exptl_crystal_size_mid 0.05
_exptl_crystal_size_min 0.05
_refine_diff_density_max 1.014
_refine_diff_density_min -0.723
_refine_diff_density_rms 0.125
_refine_ls_extinction_method none
_refine_ls_goodness_of_fit_ref 0.750
_refine_ls_hydrogen_treatment constr
_refine_ls_matrix_type full
_refine_ls_number_parameters 187
_refine_ls_number_reflns 4921
_refine_ls_number_restraints 0
_refine_ls_restrained_S_all 0.950
_refine_ls_R_factor_all 0.1903
_refine_ls_R_factor_gt 0.0398
_refine_ls_shift/su_max 0.001
_refine_ls_shift/su_mean 0.000
_refine_ls_structure_factor_coef Fsqd
_refine_ls_weighting_details 'calc w=1/[\s^2^(Fo^2^)+(0.0010P)^2^+0.0000P] where P=(Fo^2^+2Fc^2^)/3'
_refine_ls_weighting_scheme calc
_refine_ls_wR_factor_gt 0.0529
_refine_ls_wR_factor_ref 0.0620
_reflns_number_gt 1454
_reflns_number_total 4921
_reflns_threshold_expression >2sigma(I)
_cod_data_source_file ic061221usi20060703_095234.cif
_cod_data_source_block crs222
_cod_original_sg_symbol_H-M 'P 21/n'
_cod_database_code 4306925

loop_
_publ_contact_author_name
_publ_contact_author_address
'Jack Cheng'
; Department of Physics
 National Tsing Hua University
 Hsinchu, Taiwan, 300
 ROC
;
'Tian-Huey Lu'
; Department of Physics
 National Tsing Hua University
 Hsinchu, Taiwan, 300
 ROC
;

loop_
_symmetry_equiv_pos_as_xyz
'x, y, z'
'-x+1/2, y+1/2, -z+1/2'
'-x, -y, -z'
'x-1/2, -y-1/2, z-1/2'

loop_
_atom_site_label
_atom_site_type_symbol
_atom_site_fract_x
_atom_site_fract_y
_atom_site_fract_z
_atom_site_U_iso_or_equiv
_atom_site_adp_type
_atom_site_occupancy
_atom_site_symmetry_multiplicity
_atom_site_calc_flag
_atom_site_refinement_flags
_atom_site_disorder_assembly
_atom_site_disorder_group
Hg Hg 0.54343(4) 1.02127(3) 0.67373(3) 0.07710(17) Uani 1 1 d . . .
I1 I 0.51475(6) 0.86073(4) 0.55924(5) 0.0761(2) Uani 1 1 d . . .
I2 I 0.72344(6) 1.12232(5) 0.80252(5) 0.0860(3) Uani 1 1 d . . .
N1 N 0.3657(8) 1.0823(6) 0.6863(7) 0.070(3) Uani 1 1 d . . .
N2 N 0.2261(9) 1.1010(7) 0.7686(7) 0.073(3) Uani 1 1 d . . .
N4 N 0.4641(8) 0.9425(5) 0.8327(6) 0.052(2) Uani 1 1 d . . .
N3 N 0.3711(8) 0.9810(6) 0.8450(5) 0.058(2) Uani 1 1 d . . .
C1 C 0.2876(12) 1.1502(9) 0.6358(9) 0.095(4) Uani 1 1 d . . .
H1 H 0.2920 1.1828 0.5745 0.114 Uiso 1 1 calc R . .
C2 C 0.2027(12) 1.1656(8) 0.6839(10) 0.093(4) Uani 1 1 d . . .
H2 H 0.1414 1.2100 0.6646 0.112 Uiso 1 1 calc R . .
C3 C 0.3258(9) 1.0535(7) 0.7662(9) 0.058(3) Uani 1 1 d . . .
C4 C 0.5118(10) 0.8704(7) 0.9058(7) 0.051(3) Uani 1 1 d . . .
C5 C 0.6051(10) 0.8188(8) 0.8870(7) 0.074(3) Uani 1 1 d . . .
H5 H 0.6319 0.8341 0.8283 0.089 Uiso 1 1 calc R . .
C6 C 0.6567(8) 0.7461(7) 0.9545(8) 0.067(3) Uani 1 1 d . . .
H6 H 0.7178 0.7122 0.9400 0.081 Uiso 1 1 calc R . .
C7 C 0.6211(10) 0.7208(7) 1.0444(8) 0.072(3) Uani 1 1 d . . .
C8 C 0.5259(10) 0.7698(7) 1.0594(7) 0.070(3) Uani 1 1 d . . .
H8 H 0.4962 0.7514 1.1154 0.083 Uiso 1 1 calc R . .
C9 C 0.4734(9) 0.8446(6) 0.9949(7) 0.058(3) Uani 1 1 d . . .
H9 H 0.4124 0.8781 1.0101 0.070 Uiso 1 1 calc R . .
C10 C 0.6804(9) 0.6361(6) 1.1129(7) 0.104(4) Uani 1 1 d . . .
H10A H 0.7446 0.6136 1.0880 0.155 Uiso 1 1 calc R . .
H10B H 0.6208 0.5881 1.1046 0.155 Uiso 1 1 calc R . .
H10C H 0.7130 0.6536 1.1893 0.155 Uiso 1 1 calc R . .
C11 C 0.1548(11) 1.0901(8) 0.8453(9) 0.129(5) Uani 1 1 d . . .
H11A H 0.1149 1.1487 0.8490 0.155 Uiso 1 1 calc R . .
H11B H 0.2102 1.0768 0.9186 0.155 Uiso 1 1 calc R . .
C12 C 0.0579(13) 1.0125(10) 0.8120(12) 0.128(2) Uani 1 1 d . . .
C13 C -0.0240(11) 1.0178(9) 0.7070(10) 0.128(2) Uani 1 1 d . . .
H13 H -0.0181 1.0672 0.6620 0.154 Uiso 1 1 calc R . .
C14 C -0.1155(12) 0.9520(8) 0.6653(11) 0.128(2) Uani 1 1 d . . .
H14 H -0.1736 0.9558 0.5956 0.154 Uiso 1 1 calc R . .
C15 C -0.1106(11) 0.8819(8) 0.7375(9) 0.128(2) Uani 1 1 d . . .
H15 H -0.1678 0.8345 0.7149 0.154 Uiso 1 1 calc R . .
C16 C -0.0319(12) 0.8760(8) 0.8357(10) 0.128(2) Uani 1 1 d . . .
H16 H -0.0395 0.8251 0.8778 0.154 Uiso 1 1 calc R . .
C17 C 0.0645(11) 0.9384(8) 0.8862(10) 0.128(2) Uani 1 1 d . . .
H17 H 0.1220 0.9316 0.9558 0.154 Uiso 1 1 calc R . .

loop_
_atom_site_aniso_label
_atom_site_aniso_U_11
_atom_site_aniso_U_22
_atom_site_aniso_U_33
_atom_site_aniso_U_23
_atom_site_aniso_U_13
_atom_site_aniso_U_12
Hg 0.0771(4) 0.0813(3) 0.0758(3) -0.0083(3) 0.0289(2) -0.0049(3)
I1 0.0922(7) 0.0716(5) 0.0639(4) -0.0001(4) 0.0244(4) 0.0010(4)
I2 0.0786(6) 0.1030(6) 0.0776(4) -0.0185(4) 0.0270(4) -0.0080(5)
N1 0.077(8) 0.075(6) 0.057(5) 0.006(5) 0.020(6) -0.003(6)
N2 0.064(8) 0.095(7) 0.073(7) -0.013(6) 0.039(6) 0.004(6)
N4 0.046(6) 0.052(5) 0.064(5) 0.001(5) 0.025(5) -0.005(5)
N3 0.049(6) 0.061(6) 0.055(5) 0.002(5) 0.006(5) 0.000(5)
C1 0.076(11) 0.115(11) 0.104(10) 0.045(8) 0.042(9) 0.019(8)
C2 0.096(13) 0.096(10) 0.083(9) 0.025(8) 0.022(8) 0.032(8)
C3 0.031(8) 0.064(8) 0.079(8) -0.016(7) 0.019(7) 0.014(6)
C4 0.060(8) 0.045(7) 0.036(6) 0.002(5) -0.001(6) -0.015(6)
C5 0.092(10) 0.088(9) 0.047(7) 0.006(6) 0.029(7) 0.004(7)
C6 0.070(8) 0.069(8) 0.055(6) 0.012(6) 0.011(6) -0.003(6)
C7 0.070(9) 0.071(9) 0.072(8) 0.026(7) 0.021(7) 0.007(7)
C8 0.092(10) 0.054(7) 0.061(7) 0.013(6) 0.023(7) -0.007(7)
C9 0.085(9) 0.054(8) 0.042(5) 0.001(5) 0.030(6) -0.027(6)
C10 0.122(11) 0.102(9) 0.096(7) 0.026(8) 0.050(8) 0.012(8)
C11 0.100(12) 0.135(12) 0.112(10) -0.027(9) -0.020(9) 0.026(9)
C12 0.111(6) 0.118(5) 0.155(6) 0.009(5) 0.042(5) 0.015(4)
C13 0.111(6) 0.118(5) 0.155(6) 0.009(5) 0.042(5) 0.015(4)
C14 0.111(6) 0.118(5) 0.155(6) 0.009(5) 0.042(5) 0.015(4)
C15 0.111(6) 0.118(5) 0.155(6) 0.009(5) 0.042(5) 0.015(4)
C16 0.111(6) 0.118(5) 0.155(6) 0.009(5) 0.042(5) 0.015(4)
C17 0.111(6) 0.118(5) 0.155(6) 0.009(5) 0.042(5) 0.015(4)

loop_
_atom_type_symbol
_atom_type_description
_atom_type_scat_dispersion_real
_atom_type_scat_dispersion_imag
_atom_type_scat_source
C C 0.0033 0.0016 'International Tables Vol C Tables 4.2.6.8 and 6.1.1.4'
H H 0.0000 0.0000 'International Tables Vol C Tables 4.2.6.8 and 6.1.1.4'
N N 0.0061 0.0033 'International Tables Vol C Tables 4.2.6.8 and 6.1.1.4'
I I -0.4742 1.8119 'International Tables Vol C Tables 4.2.6.8 and 6.1.1.4'
Hg Hg -2.3894 9.2266 'International Tables Vol C Tables 4.2.6.8 and 6.1.1.4'

loop_
_geom_angle_atom_site_label_1
_geom_angle_atom_site_label_2
_geom_angle_atom_site_label_3
_geom_angle
_geom_angle_site_symmetry_1
_geom_angle_site_symmetry_3
_geom_angle_publ_flag
N1 Hg I2 107.23(18) . . ?
N1 Hg I1 114.15(18) . . ?
I2 Hg I1 137.98(3) . . ?
N1 Hg N4 64.9(3) . . ?
I2 Hg N4 98.86(15) . . ?
I1 Hg N4 92.24(15) . . ?
N1 Hg I1 86.8(2) . 3_676 ?
I2 Hg I1 99.79(2) . 3_676 ?
I1 Hg I1 89.69(2) . 3_676 ?
N4 Hg I1 149.70(19) . 3_676 ?
Hg I1 Hg 90.31(2) . 3_676 ?
C3 N1 C1 104.3(10) . . ?
C3 N1 Hg 119.1(8) . . ?
C1 N1 Hg 136.4(9) . . ?
C3 N2 C2 105.7(9) . . ?
C3 N2 C11 129.0(11) . . ?
C2 N2 C11 125.2(11) . . ?
N3 N4 C4 114.3(9) . . ?
N3 N4 Hg 114.8(6) . . ?
C4 N4 Hg 130.8(7) . . ?
N4 N3 C3 111.3(8) . . ?
C2 C1 N1 112.4(11) . . ?
C2 C1 H1 123.8 . . ?
N1 C1 H1 123.8 . . ?
C1 C2 N2 105.2(10) . . ?
C1 C2 H2 127.4 . . ?
N2 C2 H2 127.4 . . ?
N1 C3 N2 112.3(10) . . ?
N1 C3 N3 129.4(11) . . ?
N2 C3 N3 118.3(12) . . ?
N4 C4 C5 116.2(10) . . ?
N4 C4 C9 125.7(11) . . ?
C5 C4 C9 118.1(9) . . ?
C6 C5 C4 120.2(10) . . ?
C6 C5 H5 119.9 . . ?
C4 C5 H5 119.9 . . ?
C5 C6 C7 122.4(10) . . ?
C5 C6 H6 118.8 . . ?
C7 C6 H6 118.8 . . ?
C8 C7 C6 116.9(10) . . ?
C8 C7 C10 124.0(11) . . ?
C6 C7 C10 118.8(11) . . ?
C9 C8 C7 122.4(10) . . ?
C9 C8 H8 118.8 . . ?
C7 C8 H8 118.8 . . ?
C8 C9 C4 119.9(10) . . ?
C8 C9 H9 120.0 . . ?
C4 C9 H9 120.0 . . ?
C7 C10 H10A 109.5 . . ?
C7 C10 H10B 109.5 . . ?
H10A C10 H10B 109.5 . . ?
C7 C10 H10C 109.5 . . ?
H10A C10 H10C 109.5 . . ?
H10B C10 H10C 109.5 . . ?
N2 C11 C12 114.1(10) . . ?
N2 C11 H11A 108.7 . . ?
C12 C11 H11A 108.7 . . ?
N2 C11 H11B 108.7 . . ?
C12 C11 H11B 108.7 . . ?
H11A C11 H11B 107.6 . . ?
C13 C12 C17 124.7(15) . . ?
C13 C12 C11 116.2(14) . . ?
C17 C12 C11 118.9(13) . . ?
C12 C13 C14 122.5(15) . . ?
C12 C13 H13 118.7 . . ?
C14 C13 H13 118.7 . . ?
C15 C14 C13 112.7(13) . . ?
C15 C14 H14 123.7 . . ?
C13 C14 H14 123.7 . . ?
C16 C15 C14 124.7(15) . . ?
C16 C15 H15 117.7 . . ?
C14 C15 H15 117.7 . . ?
C15 C16 C17 127.4(14) . . ?
C15 C16 H16 116.3 . . ?
C17 C16 H16 116.3 . . ?
C12 C17 C16 107.9(13) . . ?
C12 C17 H17 126.0 . . ?
C16 C17 H17 126.0 . . ?

loop_
_geom_bond_atom_site_label_1
_geom_bond_atom_site_label_2
_geom_bond_distance
_geom_bond_site_symmetry_2
_geom_bond_publ_flag
Hg N1 2.302(9) . ?
Hg I2 2.6406(8) . ?
Hg I1 2.6943(8) . ?
Hg N4 2.739(7) . ?
Hg I1 3.3046(8) 3_676 ?
I1 Hg 3.3046(8) 3_676 ?
N1 C3 1.320(11) . ?
N1 C1 1.347(11) . ?
N2 C3 1.356(10) . ?
N2 C2 1.385(11) . ?
N2 C11 1.488(13) . ?
N4 N3 1.272(9) . ?
N4 C4 1.385(9) . ?
N3 C3 1.426(11) . ?
C1 C2 1.343(13) . ?
C1 H1 0.9300 . ?
C2 H2 0.9300 . ?
C4 C5 1.399(11) . ?
C4 C9 1.405(10) . ?
C5 C6 1.365(10) . ?
C5 H5 0.9300 . ?
C6 C7 1.393(11) . ?
C6 H6 0.9300 . ?
C7 C8 1.378(12) . ?
C7 C10 1.527(11) . ?
C8 C9 1.372(10) . ?
C8 H8 0.9300 . ?
C9 H9 0.9300 . ?
C10 H10A 0.9600 . ?
C10 H10B 0.9600 . ?
C10 H10C 0.9600 . ?
C11 C12 1.545(15) . ?
C11 H11A 0.9700 . ?
C11 H11B 0.9700 . ?
C12 C13 1.375(14) . ?
C12 C17 1.411(14) . ?
C13 C14 1.395(14) . ?
C13 H13 0.9300 . ?
C14 C15 1.356(13) . ?
C14 H14 0.9300 . ?
C15 C16 1.296(13) . ?
C15 H15 0.9300 . ?
C16 C17 1.417(14) . ?
C16 H16 0.9300 . ?
C17 H17 0.9300 . ?

loop_
_geom_torsion_atom_site_label_1
_geom_torsion_atom_site_label_2
_geom_torsion_atom_site_label_3
_geom_torsion_atom_site_label_4
_geom_torsion
_geom_torsion_site_symmetry_1
_geom_torsion_site_symmetry_2
_geom_torsion_site_symmetry_3
_geom_torsion_site_symmetry_4
_geom_torsion_publ_flag
N1 Hg I1 Hg 86.3(3) . . . 3_676 ?
I2 Hg I1 Hg -104.36(4) . . . 3_676 ?
N4 Hg I1 Hg 149.75(19) . . . 3_676 ?
I1 Hg I1 Hg 0.0 3_676 . . 3_676 ?
I2 Hg N1 C3 -86.7(7) . . . . ?
I1 Hg N1 C3 85.8(6) . . . . ?
N4 Hg N1 C3 5.2(6) . . . . ?
I1 Hg N1 C3 174.0(7) 3_676 . . . ?
I2 Hg N1 C1 86.7(10) . . . . ?
I1 Hg N1 C1 -100.7(10) . . . . ?
N4 Hg N1 C1 178.6(11) . . . . ?
I1 Hg N1 C1 -12.5(10) 3_676 . . . ?
N1 Hg N4 N3 -5.1(6) . . . . ?
I2 Hg N4 N3 99.9(6) . . . . ?
I1 Hg N4 N3 -120.8(6) . . . . ?
I1 Hg N4 N3 -27.6(8) 3_676 . . . ?
N1 Hg N4 C4 178.6(7) . . . . ?
I2 Hg N4 C4 -76.5(6) . . . . ?
I1 Hg N4 C4 62.9(6) . . . . ?
I1 Hg N4 C4 156.1(5) 3_676 . . . ?
C4 N4 N3 C3 -179.1(6) . . . . ?
Hg N4 N3 C3 3.9(8) . . . . ?
C3 N1 C1 C2 1.6(13) . . . . ?
Hg N1 C1 C2 -172.5(7) . . . . ?
N1 C1 C2 N2 -2.0(14) . . . . ?
C3 N2 C2 C1 1.6(12) . . . . ?
C11 N2 C2 C1 -179.4(10) . . . . ?
C1 N1 C3 N2 -0.5(11) . . . . ?
Hg N1 C3 N2 174.9(5) . . . . ?
C1 N1 C3 N3 178.4(9) . . . . ?
Hg N1 C3 N3 -6.3(12) . . . . ?
C2 N2 C3 N1 -0.7(11) . . . . ?
C11 N2 C3 N1 -179.7(9) . . . . ?
C2 N2 C3 N3 -179.7(7) . . . . ?
C11 N2 C3 N3 1.4(14) . . . . ?
N4 N3 C3 N1 0.9(13) . . . . ?
N4 N3 C3 N2 179.7(8) . . . . ?
N3 N4 C4 C5 172.7(8) . . . . ?
Hg N4 C4 C5 -11.0(11) . . . . ?
N3 N4 C4 C9 -6.3(12) . . . . ?
Hg N4 C4 C9 170.1(6) . . . . ?
N4 C4 C5 C6 -179.5(7) . . . . ?
C9 C4 C5 C6 -0.4(13) . . . . ?
C4 C5 C6 C7 -0.8(14) . . . . ?
C5 C6 C7 C8 3.3(14) . . . . ?
C5 C6 C7 C10 177.7(8) . . . . ?
C6 C7 C8 C9 -4.8(15) . . . . ?
C10 C7 C8 C9 -178.8(8) . . . . ?
C7 C8 C9 C4 3.7(14) . . . . ?
N4 C4 C9 C8 178.0(8) . . . . ?
C5 C4 C9 C8 -0.9(12) . . . . ?
C3 N2 C11 C12 -84.1(13) . . . . ?
C2 N2 C11 C12 97.1(12) . . . . ?
N2 C11 C12 C13 -54.7(15) . . . . ?
N2 C11 C12 C17 120.5(12) . . . . ?
C17 C12 C13 C14 4(2) . . . . ?
C11 C12 C13 C14 179.3(11) . . . . ?
C12 C13 C14 C15 -2.6(18) . . . . ?
C13 C14 C15 C16 1.3(19) . . . . ?
C14 C15 C16 C17 -2(2) . . . . ?
C13 C12 C17 C16 -3.9(18) . . . . ?
C11 C12 C17 C16 -178.7(11) . . . . ?
C15 C16 C17 C12 2.6(19) . . . . ?
